data_4107670
loop_
_publ_author_name
'Wei Gao'
'Dongmei Cui'

_publ_section_title
;
 Highlycis-1,4 Selective Polymerization of Dienes with Homogeneous
 Ziegler-Natta Catalysts Based on NCN-Pincer Rare Earth Metal Dichloride
 Precursors
;
_journal_name_full 'Journal of the American Chemical Society'
_journal_page_first 4984
_journal_page_last 4991
_journal_paper_doi 10.1021/ja711146t
_journal_volume 130
_journal_year 2008
_chemical_formula_sum 'C44 H63 Cl2 Lu N2 O4'
_chemical_formula_weight 929.83
_chemical_name_systematic
; 
 ? 
;
_space_group_IT_number 96
_symmetry_cell_setting tetragonal
_symmetry_space_group_name_Hall 'P 4nw 2abw'
_symmetry_space_group_name_H-M 'P 43 21 2'
_atom_sites_solution_hydrogens geom
_atom_sites_solution_primary direct
_atom_sites_solution_secondary difmap
_audit_creation_method SHELXL-97
_cell_angle_alpha 90.00
_cell_angle_beta 90.00
_cell_angle_gamma 90.00
_cell_formula_units_Z 4
_cell_length_a 16.4433(4)
_cell_length_b 16.4433(4)
_cell_length_c 16.0756(8)
_cell_measurement_temperature 187(2)
_cell_volume 4346.6(3)
_computing_cell_refinement 'Bruker SMART'
_computing_data_collection 'Bruker SMART'
_computing_data_reduction 'Bruker SAINT'
_computing_molecular_graphics 'Bruker SHELXTL'
_computing_publication_material 'Bruker SHELXTL'
_computing_structure_refinement 'SHELXL-97 (Sheldrick, 1997)'
_computing_structure_solution 'SHELXS-97 (Sheldrick, 1990)'
_diffrn_ambient_temperature 187(2)
_diffrn_measured_fraction_theta_full 1.000
_diffrn_measured_fraction_theta_max 1.000
_diffrn_measurement_device_type 'CCD area detector'
_diffrn_measurement_method 'phi and omega scan'
_diffrn_radiation_monochromator graphite
_diffrn_radiation_source 'fine-focus sealed tube'
_diffrn_radiation_type MoK\a
_diffrn_radiation_wavelength 0.71073
_diffrn_reflns_av_R_equivalents 0.0196
_diffrn_reflns_av_sigmaI/netI 0.0238
_diffrn_reflns_limit_h_max 20
_diffrn_reflns_limit_h_min -15
_diffrn_reflns_limit_k_max 20
_diffrn_reflns_limit_k_min -15
_diffrn_reflns_limit_l_max 19
_diffrn_reflns_limit_l_min -19
_diffrn_reflns_number 24329
_diffrn_reflns_theta_full 26.01
_diffrn_reflns_theta_max 26.01
_diffrn_reflns_theta_min 1.75
_exptl_absorpt_coefficient_mu 2.436
_exptl_absorpt_correction_T_max 0.6151
_exptl_absorpt_correction_T_min 0.4548
_exptl_absorpt_correction_type multi-scan
_exptl_crystal_colour yellow
_exptl_crystal_density_diffrn 1.421
_exptl_crystal_description block
_exptl_crystal_F_000 1912
_exptl_crystal_size_max 0.38
_exptl_crystal_size_mid 0.31
_exptl_crystal_size_min 0.22
_refine_diff_density_max 0.704
_refine_diff_density_min -0.213
_refine_diff_density_rms 0.048
_refine_ls_abs_structure_details 'Flack H D (1983), Acta Cryst. A39, 876-881'
_refine_ls_abs_structure_Flack -0.012(6)
_refine_ls_extinction_method none
_refine_ls_goodness_of_fit_ref 1.071
_refine_ls_hydrogen_treatment constr
_refine_ls_matrix_type full
_refine_ls_number_parameters 243
_refine_ls_number_reflns 4284
_refine_ls_number_restraints 0
_refine_ls_restrained_S_all 1.071
_refine_ls_R_factor_all 0.0165
_refine_ls_R_factor_gt 0.0155
_refine_ls_shift/su_max 0.001
_refine_ls_shift/su_mean 0.000
_refine_ls_structure_factor_coef Fsqd
_refine_ls_weighting_details 'calc w=1/[\s^2^(Fo^2^)+(0.0151P)^2^+0.7504P] where P=(Fo^2^+2Fc^2^)/3'
_refine_ls_weighting_scheme calc
_refine_ls_wR_factor_gt 0.0380
_refine_ls_wR_factor_ref 0.0385
_reflns_number_gt 4136
_reflns_number_total 4284
_reflns_threshold_expression >2sigma(I)
_cod_data_source_file ja711146t-file003_10.cif
_cod_data_source_block complex_13
_cod_database_code 4107670

loop_
_symmetry_equiv_pos_as_xyz
'x, y, z'
'-x, -y, z+1/2'
'-y+1/2, x+1/2, z+3/4'
'y+1/2, -x+1/2, z+1/4'
'-x+1/2, y+1/2, -z+3/4'
'x+1/2, -y+1/2, -z+1/4'
'y, x, -z'
'-y, -x, -z+1/2'

loop_
_atom_site_label
_atom_site_type_symbol
_atom_site_fract_x
_atom_site_fract_y
_atom_site_fract_z
_atom_site_U_iso_or_equiv
_atom_site_adp_type
_atom_site_occupancy
_atom_site_symmetry_multiplicity
_atom_site_calc_flag
_atom_site_refinement_flags
C1 C 0.76691(12) 0.76691(12) 0.5000 0.0221(5) Uani 1 2 d S
C2 C 0.83349(14) 0.76455(12) 0.55429(12) 0.0230(4) Uani 1 1 d .
C3 C 0.89384(14) 0.82409(14) 0.55464(13) 0.0282(5) Uani 1 1 d .
H3 H 0.9382 0.8202 0.5923 0.034 Uiso 1 1 calc R
C4 C 0.88894(12) 0.88894(12) 0.5000 0.0308(7) Uani 1 2 d S
H4 H 0.9298 0.9298 0.5000 0.037 Uiso 1 2 calc SR
C5 C 0.83709(14) 0.69502(13) 0.61075(13) 0.0254(4) Uani 1 1 d .
H5 H 0.8813 0.6906 0.6485 0.030 Uiso 1 1 calc R
C6 C 0.79480(14) 0.57317(14) 0.66758(13) 0.0271(5) Uani 1 1 d .
C7 C 0.84572(13) 0.50880(14) 0.64427(12) 0.0304(4) Uani 1 1 d .
C8 C 0.85646(16) 0.44516(15) 0.70082(17) 0.0391(6) Uani 1 1 d .
H8 H 0.8907 0.4008 0.6863 0.047 Uiso 1 1 calc R
C9 C 0.81845(17) 0.44537(16) 0.77724(17) 0.0432(7) Uani 1 1 d .
H9 H 0.8263 0.4013 0.8147 0.052 Uiso 1 1 calc R
C10 C 0.76918(16) 0.50945(17) 0.79921(15) 0.0389(6) Uani 1 1 d .
H10 H 0.7434 0.5093 0.8521 0.047 Uiso 1 1 calc R
C11 C 0.75631(13) 0.57463(13) 0.74543(14) 0.0297(4) Uani 1 1 d .
C12 C 0.70495(15) 0.64534(15) 0.77330(13) 0.0358(6) Uani 1 1 d .
H12A H 0.6600 0.6250 0.8086 0.043 Uiso 1 1 calc R
H12B H 0.6806 0.6718 0.7239 0.043 Uiso 1 1 calc R
C13 C 0.7535(2) 0.70771(19) 0.8217(2) 0.0572(8) Uani 1 1 d .
H13A H 0.7777 0.6819 0.8706 0.086 Uiso 1 1 calc R
H13B H 0.7174 0.7519 0.8395 0.086 Uiso 1 1 calc R
H13C H 0.7966 0.7298 0.7862 0.086 Uiso 1 1 calc R
C14 C 0.88949(15) 0.50657(17) 0.56167(16) 0.0370(5) Uani 1 1 d .
H14A H 0.8590 0.5399 0.5209 0.044 Uiso 1 1 calc R
H14B H 0.8905 0.4499 0.5409 0.044 Uiso 1 1 calc R
C15 C 0.97698(17) 0.53838(19) 0.56751(18) 0.0493(7) Uani 1 1 d .
H15A H 0.9762 0.5960 0.5831 0.074 Uiso 1 1 calc R
H15B H 1.0039 0.5322 0.5135 0.074 Uiso 1 1 calc R
H15C H 1.0068 0.5073 0.6097 0.074 Uiso 1 1 calc R
C16 C 0.66337(15) 0.45827(13) 0.55125(14) 0.0312(5) Uani 1 1 d .
H17A H 0.7235 0.4597 0.5530 0.037 Uiso 1 1 calc R
H17B H 0.6460 0.4357 0.4970 0.037 Uiso 1 1 calc R
C17 C 0.63006(16) 0.40806(15) 0.62191(17) 0.0387(6) Uani 1 1 d .
H16A H 0.6622 0.4158 0.6734 0.046 Uiso 1 1 calc R
H16B H 0.6287 0.3495 0.6076 0.046 Uiso 1 1 calc R
C18 C 0.54488(15) 0.44273(15) 0.63069(16) 0.0385(6) Uani 1 1 d .
H18A H 0.5080 0.4209 0.5875 0.046 Uiso 1 1 calc R
H18B H 0.5218 0.4310 0.6863 0.046 Uiso 1 1 calc R
C19 C 0.55918(15) 0.53268(14) 0.61897(15) 0.0340(6) Uani 1 1 d .
H19A H 0.5109 0.5588 0.5936 0.041 Uiso 1 1 calc R
H19B H 0.5704 0.5592 0.6730 0.041 Uiso 1 1 calc R
C20 C -0.0374(3) 0.2063(3) 0.8205(3) 0.0996(15) Uani 1 1 d .
H29A H -0.0298 0.1527 0.8473 0.120 Uiso 1 1 calc R
H29B H -0.0927 0.2081 0.7963 0.120 Uiso 1 1 calc R
C21 C -0.0281(2) 0.2715(2) 0.8827(2) 0.0704(10) Uani 1 1 d .
H30A H -0.0343 0.2500 0.9399 0.084 Uiso 1 1 calc R
H30B H -0.0685 0.3153 0.8736 0.084 Uiso 1 1 calc R
C22 C 0.0561(2) 0.3016(2) 0.8683(2) 0.0601(8) Uani 1 1 d .
H32A H 0.0598 0.3609 0.8783 0.072 Uiso 1 1 calc R
H32B H 0.0954 0.2732 0.9048 0.072 Uiso 1 1 calc R
C23 C 0.0707(3) 0.2821(3) 0.7802(2) 0.0961(14) Uani 1 1 d .
H23A H 0.0584 0.3300 0.7450 0.115 Uiso 1 1 calc R
H23B H 0.1284 0.2670 0.7717 0.115 Uiso 1 1 calc R
Cl1 Cl 0.58149(3) 0.74364(3) 0.60565(3) 0.02937(11) Uani 1 1 d .
Lu1 Lu 0.665960(5) 0.665960(5) 0.5000 0.02148(4) Uani 1 2 d S
N1 N 0.78177(11) 0.63963(11) 0.61055(11) 0.0243(4) Uani 1 1 d .
O1 O 0.62948(10) 0.53951(9) 0.56390(10) 0.0300(3) Uani 1 1 d .
O2 O 0.0199(2) 0.2169(2) 0.75865(16) 0.1077(11) Uani 1 1 d .

loop_
_atom_site_aniso_label
_atom_site_aniso_U_11
_atom_site_aniso_U_22
_atom_site_aniso_U_33
_atom_site_aniso_U_23
_atom_site_aniso_U_13
_atom_site_aniso_U_12
C1 0.0220(8) 0.0220(8) 0.0222(12) -0.0013(10) 0.0013(10) 0.0008(11)
C2 0.0229(10) 0.0229(10) 0.0231(9) 0.0002(8) 0.0020(9) -0.0011(10)
C3 0.0249(11) 0.0301(13) 0.0297(11) 0.0016(10) -0.0049(9) -0.0034(9)
C4 0.0277(10) 0.0277(10) 0.0372(16) 0.0014(12) -0.0014(12) -0.0101(12)
C5 0.0251(11) 0.0261(10) 0.0250(9) 0.0001(8) -0.0025(10) 0.0002(9)
C6 0.0265(11) 0.0251(11) 0.0298(11) 0.0041(9) -0.0063(9) -0.0070(9)
C7 0.0290(12) 0.0276(12) 0.0346(10) 0.0007(10) -0.0056(9) -0.0005(9)
C8 0.0401(15) 0.0260(12) 0.0512(15) 0.0022(11) -0.0101(12) 0.0030(10)
C9 0.0458(16) 0.0354(14) 0.0483(14) 0.0191(11) -0.0108(12) -0.0030(11)
C10 0.0376(14) 0.0455(16) 0.0336(12) 0.0124(12) -0.0025(11) -0.0070(12)
C11 0.0269(11) 0.0319(12) 0.0304(9) 0.0040(11) -0.0053(11) -0.0059(8)
C12 0.0331(13) 0.0440(16) 0.0302(11) 0.0031(10) 0.0021(10) 0.0021(11)
C13 0.0511(18) 0.0510(18) 0.070(2) -0.0168(16) -0.0045(16) 0.0016(14)
C14 0.0379(13) 0.0340(13) 0.0391(12) -0.0051(12) -0.0048(10) 0.0053(11)
C15 0.0406(16) 0.0611(19) 0.0461(15) -0.0106(14) 0.0056(12) 0.0008(13)
C16 0.0299(12) 0.0244(11) 0.0394(12) 0.0010(9) 0.0031(11) 0.0011(10)
C17 0.0397(14) 0.0302(13) 0.0461(14) 0.0071(11) 0.0031(12) 0.0017(11)
C18 0.0366(14) 0.0318(14) 0.0472(13) 0.0020(11) 0.0117(12) -0.0035(10)
C19 0.0326(13) 0.0321(13) 0.0374(12) 0.0032(10) 0.0112(10) -0.0033(10)
C20 0.114(4) 0.109(4) 0.075(3) -0.014(3) 0.009(3) -0.051(3)
C21 0.053(2) 0.094(3) 0.065(2) -0.010(2) -0.0049(16) 0.0119(18)
C22 0.066(2) 0.0487(18) 0.0655(19) 0.0038(16) -0.0101(17) -0.0025(16)
C23 0.095(3) 0.120(4) 0.073(2) -0.006(2) 0.023(2) -0.027(3)
Cl1 0.0285(3) 0.0286(3) 0.0310(2) -0.0026(2) 0.0052(2) 0.0007(2)
Lu1 0.02015(5) 0.02015(5) 0.02414(6) -0.00023(4) 0.00023(4) -0.00232(4)
N1 0.0250(9) 0.0249(9) 0.0231(8) 0.0021(7) -0.0003(7) 0.0002(7)
O1 0.0280(8) 0.0255(8) 0.0364(8) 0.0019(7) 0.0055(7) 0.0002(7)
O2 0.153(3) 0.111(2) 0.0587(15) -0.0340(17) 0.0211(19) -0.035(2)

loop_
_atom_type_symbol
_atom_type_description
_atom_type_scat_dispersion_real
_atom_type_scat_dispersion_imag
_atom_type_scat_source
C C 0.0033 0.0016 'International Tables Vol C Tables 4.2.6.8 and 6.1.1.4'
H H 0.0000 0.0000 'International Tables Vol C Tables 4.2.6.8 and 6.1.1.4'
N N 0.0061 0.0033 'International Tables Vol C Tables 4.2.6.8 and 6.1.1.4'
O O 0.0106 0.0060 'International Tables Vol C Tables 4.2.6.8 and 6.1.1.4'
Cl Cl 0.1484 0.1585 'International Tables Vol C Tables 4.2.6.8 and 6.1.1.4'
Lu Lu -0.4720 5.8584 'International Tables Vol C Tables 4.2.6.8 and 6.1.1.4'

loop_
_geom_angle_atom_site_label_1
_geom_angle_atom_site_label_2
_geom_angle_atom_site_label_3
_geom_angle
_geom_angle_site_symmetry_1
_geom_angle_site_symmetry_3
C2 C1 C2 115.6(2) . 7_556
C2 C1 Lu1 122.21(12) . .
C2 C1 Lu1 122.22(12) 7_556 .
C3 C2 C1 122.6(2) . .
C3 C2 C5 121.2(2) . .
C1 C2 C5 116.1(2) . .
C4 C3 C2 119.8(2) . .
C4 C3 H3 120.1 . .
C2 C3 H3 120.1 . .
C3 C4 C3 119.5(3) . 7_556
C3 C4 H4 120.2 . .
C3 C4 H4 120.2 7_556 .
N1 C5 C2 121.6(2) . .
N1 C5 H5 119.2 . .
C2 C5 H5 119.2 . .
C7 C6 C11 121.4(2) . .
C7 C6 N1 119.42(19) . .
C11 C6 N1 119.2(2) . .
C8 C7 C6 117.9(2) . .
C8 C7 C14 119.6(2) . .
C6 C7 C14 122.6(2) . .
C9 C8 C7 121.4(2) . .
C9 C8 H8 119.3 . .
C7 C8 H8 119.3 . .
C10 C9 C8 119.9(2) . .
C10 C9 H9 120.1 . .
C8 C9 H9 120.1 . .
C9 C10 C11 121.3(2) . .
C9 C10 H10 119.3 . .
C11 C10 H10 119.3 . .
C10 C11 C6 118.2(2) . .
C10 C11 C12 119.6(2) . .
C6 C11 C12 122.1(2) . .
C11 C12 C13 112.4(2) . .
C11 C12 H12A 109.1 . .
C13 C12 H12A 109.1 . .
C11 C12 H12B 109.1 . .
C13 C12 H12B 109.1 . .
H12A C12 H12B 107.9 . .
C12 C13 H13A 109.5 . .
C12 C13 H13B 109.5 . .
H13A C13 H13B 109.5 . .
C12 C13 H13C 109.5 . .
H13A C13 H13C 109.5 . .
H13B C13 H13C 109.5 . .
C7 C14 C15 112.6(2) . .
C7 C14 H14A 109.1 . .
C15 C14 H14A 109.1 . .
C7 C14 H14B 109.1 . .
C15 C14 H14B 109.1 . .
H14A C14 H14B 107.8 . .
C14 C15 H15A 109.5 . .
C14 C15 H15B 109.5 . .
H15A C15 H15B 109.5 . .
C14 C15 H15C 109.5 . .
H15A C15 H15C 109.5 . .
H15B C15 H15C 109.5 . .
O1 C16 C17 104.90(19) . .
O1 C16 H17A 110.8 . .
C17 C16 H17A 110.8 . .
O1 C16 H17B 110.8 . .
C17 C16 H17B 110.8 . .
H17A C16 H17B 108.8 . .
C16 C17 C18 101.5(2) . .
C16 C17 H16A 111.5 . .
C18 C17 H16A 111.5 . .
C16 C17 H16B 111.5 . .
C18 C17 H16B 111.5 . .
H16A C17 H16B 109.3 . .
C19 C18 C17 102.3(2) . .
C19 C18 H18A 111.3 . .
C17 C18 H18A 111.3 . .
C19 C18 H18B 111.3 . .
C17 C18 H18B 111.3 . .
H18A C18 H18B 109.2 . .
O1 C19 C18 105.93(18) . .
O1 C19 H19A 110.6 . .
C18 C19 H19A 110.6 . .
O1 C19 H19B 110.6 . .
C18 C19 H19B 110.6 . .
H19A C19 H19B 108.7 . .
O2 C20 C21 109.1(3) . .
O2 C20 H29A 109.9 . .
C21 C20 H29A 109.9 . .
O2 C20 H29B 109.9 . .
C21 C20 H29B 109.9 . .
H29A C20 H29B 108.3 . .
C20 C21 C22 103.5(3) . .
C20 C21 H30A 111.1 . .
C22 C21 H30A 111.1 . .
C20 C21 H30B 111.1 . .
C22 C21 H30B 111.1 . .
H30A C21 H30B 109.0 . .
C23 C22 C21 103.3(3) . .
C23 C22 H32A 111.1 . .
C21 C22 H32A 111.1 . .
C23 C22 H32B 111.1 . .
C21 C22 H32B 111.1 . .
H32A C22 H32B 109.1 . .
O2 C23 C22 107.8(3) . .
O2 C23 H23A 110.1 . .
C22 C23 H23A 110.1 . .
O2 C23 H23B 110.1 . .
C22 C23 H23B 110.1 . .
H23A C23 H23B 108.5 . .
C1 Lu1 O1 142.26(4) . .
C1 Lu1 O1 142.26(4) . 7_556
O1 Lu1 O1 75.47(8) . 7_556
C1 Lu1 Cl1 91.781(13) . .
O1 Lu1 Cl1 90.73(4) . .
O1 Lu1 Cl1 86.44(4) 7_556 .
C1 Lu1 Cl1 91.782(13) . 7_556
O1 Lu1 Cl1 86.45(4) . 7_556
O1 Lu1 Cl1 90.73(4) 7_556 7_556
Cl1 Lu1 Cl1 176.44(3) . 7_556
C1 Lu1 N1 66.79(4) . 7_556
O1 Lu1 N1 150.87(6) . 7_556
O1 Lu1 N1 75.50(5) 7_556 7_556
Cl1 Lu1 N1 89.87(4) . 7_556
Cl1 Lu1 N1 91.54(4) 7_556 7_556
C1 Lu1 N1 66.79(4) . .
O1 Lu1 N1 75.50(5) . .
O1 Lu1 N1 150.87(6) 7_556 .
Cl1 Lu1 N1 91.54(4) . .
Cl1 Lu1 N1 89.87(4) 7_556 .
N1 Lu1 N1 133.59(8) 7_556 .
C5 N1 C6 115.44(17) . .
C5 N1 Lu1 113.28(14) . .
C6 N1 Lu1 131.23(13) . .
C19 O1 C16 108.42(16) . .
C19 O1 Lu1 121.66(12) . .
C16 O1 Lu1 129.65(13) . .
C20 O2 C23 108.9(3) . .

loop_
_geom_bond_atom_site_label_1
_geom_bond_atom_site_label_2
_geom_bond_distance
_geom_bond_site_symmetry_2
C1 C2 1.401(3) .
C1 C2 1.401(3) 7_556
C1 Lu1 2.347(3) .
C2 C3 1.394(3) .
C2 C5 1.461(3) .
C3 C4 1.384(3) .
C3 H3 0.9500 .
C4 C3 1.384(3) 7_556
C4 H4 0.9500 .
C5 N1 1.287(3) .
C5 H5 0.9500 .
C6 C7 1.401(3) .
C6 C11 1.403(3) .
C6 N1 1.442(3) .
C7 C8 1.397(3) .
C7 C14 1.511(3) .
C8 C9 1.378(4) .
C8 H8 0.9500 .
C9 C10 1.375(4) .
C9 H9 0.9500 .
C10 C11 1.393(3) .
C10 H10 0.9500 .
C11 C12 1.505(3) .
C12 C13 1.514(4) .
C12 H12A 0.9900 .
C12 H12B 0.9900 .
C13 H13A 0.9800 .
C13 H13B 0.9800 .
C13 H13C 0.9800 .
C14 C15 1.534(4) .
C14 H14A 0.9900 .
C14 H14B 0.9900 .
C15 H15A 0.9800 .
C15 H15B 0.9800 .
C15 H15C 0.9800 .
C16 O1 1.462(3) .
C16 C17 1.507(3) .
C16 H17A 0.9900 .
C16 H17B 0.9900 .
C17 C18 1.519(3) .
C17 H16A 0.9900 .
C17 H16B 0.9900 .
C18 C19 1.509(3) .
C18 H18A 0.9900 .
C18 H18B 0.9900 .
C19 O1 1.460(3) .
C19 H19A 0.9900 .
C19 H19B 0.9900 .
C20 O2 1.381(5) .
C20 C21 1.473(5) .
C20 H29A 0.9900 .
C20 H29B 0.9900 .
C21 C22 1.487(4) .
C21 H30A 0.9900 .
C21 H30B 0.9900 .
C22 C23 1.472(5) .
C22 H32A 0.9900 .
C22 H32B 0.9900 .
C23 O2 1.403(5) .
C23 H23A 0.9900 .
C23 H23B 0.9900 .
Cl1 Lu1 2.5388(5) .
Lu1 O1 2.3955(16) .
Lu1 O1 2.3956(16) 7_556
Lu1 Cl1 2.5388(5) 7_556
Lu1 N1 2.6404(17) 7_556
Lu1 N1 2.6405(17) .
